data_4316506
loop_
_publ_author_name
'Alberto Hern\'an-G\'omez'
'Avelino Mart\'in'
'Miguel Mena'
'Cristina Santamar\'ia'

_publ_contact_author_address
;
Departmento de Quimica Inorganica
Universidad de Alcala
Alcala de Henares
Madrid, SP
;
_publ_contact_author_email avelino.martin@uah.es
_publ_contact_author_fax '34 918854683'
_publ_contact_author_name 'Martin, Avelino'
_publ_contact_author_phone '34 918854684'
_publ_section_title
;
 Incorporation of Boron, Aluminum, and Gallium Derivatives into
 [{Ti(\h5-C5Me5)(\m-O)}3(\m3-CR)] (R = H, Me)
;
_journal_name_full 'Inorganic Chemistry'
_journal_page_first 8401
_journal_page_last 8410
_journal_paper_doi 10.1021/ic100912p
_journal_volume 49
_journal_year 2010
_chemical_compound_source 'synthesis as described'
_chemical_formula_moiety 'C32 H48 Al1 Cl3 O3 Ti3, 0.5(C6H14)'
_chemical_formula_sum 'C35 H55 Al Cl3 O3 Ti3'
_chemical_formula_weight 800.82
_chemical_name_systematic
;
 ?
;
_space_group_IT_number 14
_symmetry_cell_setting monoclinic
_symmetry_Int_Tables_number 14
_symmetry_space_group_name_Hall '-P 2yn'
_symmetry_space_group_name_H-M 'P 1 21/n 1'
_atom_sites_solution_hydrogens geom
_atom_sites_solution_primary direct
_atom_sites_solution_secondary difmap
_audit_conform_dict_location ftp://ftp.iucr.org/pub/cif_core.dic
_audit_conform_dict_name cif_core.dic
_audit_conform_dict_version 2.4
_audit_creation_date 2009-09-21
_audit_creation_method 'WinGX routine CIF_UPDATE'
_cell_angle_alpha 90
_cell_angle_beta 90.898(14)
_cell_angle_gamma 90
_cell_formula_units_Z 4
_cell_length_a 11.5647(11)
_cell_length_b 18.162(6)
_cell_length_c 19.207(6)
_cell_measurement_reflns_used 62
_cell_measurement_temperature 200(2)
_cell_measurement_theta_max 18
_cell_measurement_theta_min 3
_cell_measurement_wavelength 0.71073
_cell_volume 4033.7(19)
_computing_cell_refinement 'Dirax/lsq (Duisenberg & Schreurs, 1989-2000)'
_computing_data_collection 'Collect (Bruker AXS BV, 1997-2004)'
_computing_data_reduction 'EvalCCD (Duisenberg & Schreurs 1990-2000)'
_computing_molecular_graphics 'Ortep-3 for Windows (Farrugia, 1997)'
_computing_publication_material 'WinGX publication routines (Farrugia, 1999)'
_computing_structure_refinement 'SHELXL-97 (Sheldrick, 2008)'
_computing_structure_solution 'SHELXS-86 (Sheldrick, 1986)'
_diffrn_ambient_temperature 200(2)
_diffrn_detector 'CCD plate'
_diffrn_detector_area_resol_mean 9
_diffrn_measured_fraction_theta_full 0.997
_diffrn_measured_fraction_theta_max 0.997
_diffrn_measurement_device '95mm CCD camera on \k-goniostat'
_diffrn_measurement_device_type KappaCCD
_diffrn_measurement_method 'CCD rotation images, thick slices'
_diffrn_orient_matrix_type X=UH
_diffrn_orient_matrix_UB_11 0.01
_diffrn_orient_matrix_UB_12 0
_diffrn_orient_matrix_UB_13 0
_diffrn_orient_matrix_UB_21 0
_diffrn_orient_matrix_UB_22 0.01
_diffrn_orient_matrix_UB_23 0
_diffrn_orient_matrix_UB_31 0
_diffrn_orient_matrix_UB_32 0
_diffrn_orient_matrix_UB_33 0.01
_diffrn_radiation_monochromator graphite
_diffrn_radiation_probe x-ray
_diffrn_radiation_type MoK\a
_diffrn_radiation_wavelength 0.71073
_diffrn_reflns_av_R_equivalents 0.0547
_diffrn_reflns_av_unetI/netI 0.0652
_diffrn_reflns_limit_h_max 12
_diffrn_reflns_limit_h_min -12
_diffrn_reflns_limit_k_max 18
_diffrn_reflns_limit_k_min -18
_diffrn_reflns_limit_l_max 19
_diffrn_reflns_limit_l_min 0
_diffrn_reflns_number 47681
_diffrn_reflns_reduction_process
;
 Scaled and merged with SORTAV
 R.H. Blessing, (1987) Cryst. Rev. 1, 3-58
 R.H. Blessing, (1989) J. Appl. Cryst. 22, 396-397
;
_diffrn_reflns_theta_full 21.69
_diffrn_reflns_theta_max 21.69
_diffrn_reflns_theta_min 3.03
_diffrn_source 'Enraf Nonius FR590'
_exptl_absorpt_coefficient_mu 0.831
_exptl_absorpt_correction_T_max 0.967
_exptl_absorpt_correction_T_min 0.823
_exptl_absorpt_correction_type sphere
_exptl_absorpt_process_details
;
 R.H. Blessing, Acta Cryst. (1995), A51, 33-38
;
_exptl_crystal_colour brown
_exptl_crystal_density_diffrn 1.319
_exptl_crystal_density_method 'not measured'
_exptl_crystal_description prism
_exptl_crystal_F_000 1676
_exptl_crystal_size_max 0.19
_exptl_crystal_size_mid 0.14
_exptl_crystal_size_min 0.12
_platon_squeeze_details
; Atoms corresponding to two disordered molecules of hexane were found in
 the difference fourier map in the unit cell. It was not possible to get
  a chemical sensible model for them, so Squeeze procedure was used
 to remove their contribution to the structure factors.
;
_refine_diff_density_max 0.421
_refine_diff_density_min -0.364
_refine_diff_density_rms 0.092
_refine_ls_extinction_coef 0.0047(8)
_refine_ls_extinction_expression Fc^*^=kFc[1+0.001xFc^2^\l^3^/sin(2\q)]^-1/4^
_refine_ls_extinction_method SHELXL
_refine_ls_goodness_of_fit_ref 1.02
_refine_ls_hydrogen_treatment constr
_refine_ls_matrix_type full
_refine_ls_number_parameters 396
_refine_ls_number_reflns 4730
_refine_ls_number_restraints 0
_refine_ls_restrained_S_all 1.02
_refine_ls_R_factor_all 0.0919
_refine_ls_R_factor_gt 0.0637
_refine_ls_shift/su_max 0.009
_refine_ls_shift/su_mean 0
_refine_ls_structure_factor_coef Fsqd
_refine_ls_weighting_details 'calc w=1/[\s^2^(Fo^2^)+(0.0872P)^2^+12.4705P] where P=(Fo^2^+2Fc^2^)/3'
_refine_ls_weighting_scheme calc
_refine_ls_wR_factor_gt 0.1587
_refine_ls_wR_factor_ref 0.1755
_reflns_number_gt 3381
_reflns_number_total 4730
_reflns_threshold_expression >2\s(I)
_cod_data_source_file ic100912p_si_001_5.cif
_cod_data_source_block 18
_cod_original_cell_volume 4033.8(18)
_cod_database_code 4316506

loop_
_space_group_symop_operation_xyz
'x, y, z'
'-x+1/2, y+1/2, -z+1/2'
'-x, -y, -z'
'x-1/2, -y-1/2, z-1/2'

loop_
_atom_site_label
_atom_site_type_symbol
_atom_site_fract_x
_atom_site_fract_y
_atom_site_fract_z
_atom_site_U_iso_or_equiv
_atom_site_adp_type
_atom_site_occupancy
_atom_site_symmetry_multiplicity
_atom_site_calc_flag
_atom_site_refinement_flags
_atom_site_disorder_assembly
_atom_site_disorder_group
C1 C 0.4725(6) 0.7458(4) 0.2838(3) 0.0366(17) Uani 1 1 d . . .
C2 C 0.4672(7) 0.8277(4) 0.2939(4) 0.0445(19) Uani 1 1 d . . .
H2A H 0.5376 0.8496 0.2779 0.067 Uiso 1 1 calc R . .
H2B H 0.4579 0.8385 0.3424 0.067 Uiso 1 1 calc R . .
H2C H 0.4028 0.8473 0.2677 0.067 Uiso 1 1 calc R . .
C11 C 0.6340(6) 0.7631(4) 0.1318(3) 0.0428(19) Uani 1 1 d . . .
C12 C 0.5195(7) 0.7908(4) 0.1208(4) 0.047(2) Uani 1 1 d . . .
C13 C 0.4561(6) 0.7340(4) 0.0846(3) 0.045(2) Uani 1 1 d . . .
C14 C 0.5306(6) 0.6742(4) 0.0723(3) 0.0390(18) Uani 1 1 d . . .
C15 C 0.6417(6) 0.6915(4) 0.1026(3) 0.0362(18) Uani 1 1 d . . .
C16 C 0.7334(8) 0.8063(5) 0.1634(4) 0.069(3) Uani 1 1 d . . .
H16A H 0.781 0.7741 0.1913 0.104 Uiso 1 1 calc R . .
H16B H 0.7037 0.845 0.192 0.104 Uiso 1 1 calc R . .
H16C H 0.7788 0.8272 0.1269 0.104 Uiso 1 1 calc R . .
C17 C 0.4790(10) 0.8684(5) 0.1295(5) 0.080(3) Uani 1 1 d . . .
H17A H 0.4918 0.8954 0.0873 0.12 Uiso 1 1 calc R . .
H17B H 0.5212 0.8912 0.1672 0.12 Uiso 1 1 calc R . .
H17C H 0.3979 0.8685 0.1396 0.12 Uiso 1 1 calc R . .
C18 C 0.3312(7) 0.7402(6) 0.0599(4) 0.070(3) Uani 1 1 d . . .
H18A H 0.2974 0.7838 0.079 0.104 Uiso 1 1 calc R . .
H18B H 0.2889 0.6978 0.0751 0.104 Uiso 1 1 calc R . .
H18C H 0.3284 0.7428 0.01 0.104 Uiso 1 1 calc R . .
C19 C 0.4952(8) 0.6059(5) 0.0298(4) 0.064(2) Uani 1 1 d . . .
H19A H 0.4318 0.5817 0.052 0.096 Uiso 1 1 calc R . .
H19B H 0.5595 0.5727 0.0273 0.096 Uiso 1 1 calc R . .
H19C H 0.472 0.6206 -0.0163 0.096 Uiso 1 1 calc R . .
C20 C 0.7496(7) 0.6446(5) 0.1004(4) 0.062(2) Uani 1 1 d . . .
H20A H 0.8034 0.6659 0.0686 0.093 Uiso 1 1 calc R . .
H20B H 0.7296 0.5958 0.0852 0.093 Uiso 1 1 calc R . .
H20C H 0.7844 0.6422 0.1461 0.093 Uiso 1 1 calc R . .
C21 C 0.6848(6) 0.7544(4) 0.3987(3) 0.0339(17) Uani 1 1 d . . .
C22 C 0.7545(6) 0.6909(4) 0.3842(3) 0.0400(19) Uani 1 1 d . . .
C23 C 0.7150(6) 0.6308(4) 0.4243(4) 0.0427(19) Uani 1 1 d . . .
C24 C 0.6175(6) 0.6562(5) 0.4634(3) 0.0429(19) Uani 1 1 d . . .
C25 C 0.5994(6) 0.7328(4) 0.4477(3) 0.0360(17) Uani 1 1 d . . .
C26 C 0.7179(7) 0.8314(4) 0.3758(4) 0.051(2) Uani 1 1 d . . .
H26A H 0.6569 0.8651 0.3869 0.077 Uiso 1 1 calc R . .
H26B H 0.7297 0.8318 0.3264 0.077 Uiso 1 1 calc R . .
H26C H 0.7879 0.8461 0.3994 0.077 Uiso 1 1 calc R . .
C27 C 0.8599(6) 0.6905(5) 0.3376(4) 0.059(2) Uani 1 1 d . . .
H27A H 0.9276 0.6784 0.3649 0.088 Uiso 1 1 calc R . .
H27B H 0.8693 0.7383 0.3172 0.088 Uiso 1 1 calc R . .
H27C H 0.8493 0.6545 0.3015 0.088 Uiso 1 1 calc R . .
C28 C 0.7737(8) 0.5578(5) 0.4325(5) 0.067(3) Uani 1 1 d . . .
H28A H 0.7916 0.5384 0.3875 0.101 Uiso 1 1 calc R . .
H28B H 0.7234 0.5243 0.4561 0.101 Uiso 1 1 calc R . .
H28C H 0.8439 0.5638 0.4593 0.101 Uiso 1 1 calc R . .
C29 C 0.5497(8) 0.6102(5) 0.5142(4) 0.064(3) Uani 1 1 d . . .
H29A H 0.5935 0.6048 0.5568 0.097 Uiso 1 1 calc R . .
H29B H 0.5349 0.5625 0.4944 0.097 Uiso 1 1 calc R . .
H29C H 0.4776 0.6341 0.5237 0.097 Uiso 1 1 calc R . .
C30 C 0.5137(7) 0.7818(5) 0.4839(4) 0.056(2) Uani 1 1 d . . .
H30A H 0.5454 0.7971 0.5281 0.084 Uiso 1 1 calc R . .
H30B H 0.4432 0.7552 0.491 0.084 Uiso 1 1 calc R . .
H30C H 0.4982 0.8244 0.4557 0.084 Uiso 1 1 calc R . .
C31 C 0.1568(7) 0.7509(6) 0.2798(5) 0.068(3) Uani 1 1 d . . .
C32 C 0.1865(7) 0.7522(6) 0.3527(4) 0.058(2) Uani 1 1 d . . .
C33 C 0.1755(6) 0.6804(5) 0.3792(4) 0.053(2) Uani 1 1 d . . .
C34 C 0.1390(6) 0.6334(5) 0.3233(5) 0.063(2) Uani 1 1 d . . .
C35 C 0.1261(6) 0.6774(6) 0.2623(4) 0.054(2) Uani 1 1 d . . .
C36 C 0.1497(9) 0.8179(6) 0.2327(6) 0.091(4) Uani 1 1 d . . .
H36A H 0.1491 0.8023 0.1849 0.136 Uiso 1 1 calc R . .
H36B H 0.2154 0.8491 0.2414 0.136 Uiso 1 1 calc R . .
H36C H 0.08 0.8447 0.242 0.136 Uiso 1 1 calc R . .
C37 C 0.2104(9) 0.8224(6) 0.3947(5) 0.089(3) Uani 1 1 d . . .
H37A H 0.1527 0.8278 0.4298 0.133 Uiso 1 1 calc R . .
H37B H 0.208 0.8642 0.3642 0.133 Uiso 1 1 calc R . .
H37C H 0.2854 0.8191 0.4166 0.133 Uiso 1 1 calc R . .
C38 C 0.1932(8) 0.6570(7) 0.4539(4) 0.088(4) Uani 1 1 d . . .
H38A H 0.2121 0.6993 0.4819 0.132 Uiso 1 1 calc R . .
H38B H 0.2552 0.622 0.4569 0.132 Uiso 1 1 calc R . .
H38C H 0.1235 0.6349 0.4706 0.132 Uiso 1 1 calc R . .
C39 C 0.1199(9) 0.5509(6) 0.3267(6) 0.091(3) Uani 1 1 d . . .
H39A H 0.1859 0.5279 0.3485 0.137 Uiso 1 1 calc R . .
H39B H 0.1096 0.5318 0.2804 0.137 Uiso 1 1 calc R . .
H39C H 0.0522 0.5408 0.3534 0.137 Uiso 1 1 calc R . .
C40 C 0.0849(8) 0.6531(7) 0.1906(5) 0.097(4) Uani 1 1 d . . .
H40A H 0.0338 0.6897 0.1713 0.145 Uiso 1 1 calc R . .
H40B H 0.0445 0.6072 0.1942 0.145 Uiso 1 1 calc R . .
H40C H 0.1502 0.6472 0.1609 0.145 Uiso 1 1 calc R . .
Al1 Al 0.63429(18) 0.52154(11) 0.24569(11) 0.0367(6) Uani 1 1 d . . .
Cl1 Cl 0.81837(16) 0.50428(11) 0.23991(10) 0.0503(6) Uani 1 1 d . . .
Cl2 Cl 0.55157(19) 0.47721(12) 0.15465(11) 0.0628(6) Uani 1 1 d . . .
Cl3 Cl 0.56697(18) 0.46762(11) 0.33558(11) 0.0586(6) Uani 1 1 d . . .
O12 O 0.6058(3) 0.6183(2) 0.2541(2) 0.0287(10) Uani 1 1 d . . .
O13 O 0.3648(3) 0.6374(3) 0.2078(2) 0.0346(11) Uani 1 1 d . . .
O23 O 0.4179(4) 0.6223(3) 0.3592(2) 0.0356(11) Uani 1 1 d . . .
Ti1 Ti 0.50530(10) 0.68149(7) 0.19492(6) 0.0286(4) Uani 1 1 d . . .
Ti2 Ti 0.56043(10) 0.66323(7) 0.34378(6) 0.0284(4) Uani 1 1 d . . .
Ti3 Ti 0.32566(10) 0.67172(7) 0.29527(6) 0.0343(4) Uani 1 1 d . . .

loop_
_atom_site_aniso_label
_atom_site_aniso_U_11
_atom_site_aniso_U_22
_atom_site_aniso_U_33
_atom_site_aniso_U_23
_atom_site_aniso_U_13
_atom_site_aniso_U_12
C1 0.032(4) 0.041(4) 0.037(4) -0.003(3) -0.002(3) 0.005(3)
C2 0.052(5) 0.042(5) 0.039(4) 0.001(4) -0.002(4) 0.010(4)
C11 0.047(5) 0.051(5) 0.030(4) 0.005(4) 0.000(3) -0.018(4)
C12 0.068(6) 0.040(5) 0.033(4) 0.009(4) 0.005(4) 0.003(4)
C13 0.045(5) 0.061(5) 0.028(4) 0.009(4) -0.007(3) 0.005(4)
C14 0.045(5) 0.049(5) 0.023(4) 0.000(3) 0.003(3) -0.003(4)
C15 0.043(4) 0.047(5) 0.018(3) 0.007(3) 0.002(3) -0.006(4)
C16 0.072(6) 0.079(7) 0.057(5) 0.013(5) -0.001(5) -0.041(5)
C17 0.135(9) 0.059(6) 0.047(5) 0.007(5) -0.002(6) 0.021(6)
C18 0.056(6) 0.104(8) 0.048(5) 0.010(5) -0.010(4) 0.017(5)
C19 0.082(6) 0.068(6) 0.042(5) -0.019(4) 0.004(4) -0.024(5)
C20 0.047(5) 0.082(7) 0.058(5) 0.015(5) 0.023(4) 0.018(5)
C21 0.033(4) 0.043(4) 0.025(4) -0.004(3) -0.010(3) -0.003(3)
C22 0.032(4) 0.056(5) 0.032(4) -0.005(4) -0.009(3) -0.009(4)
C23 0.042(4) 0.049(5) 0.037(4) -0.008(4) -0.020(4) 0.002(4)
C24 0.034(4) 0.071(6) 0.024(4) 0.006(4) -0.008(3) -0.007(4)
C25 0.036(4) 0.042(5) 0.030(4) -0.001(3) -0.008(3) -0.004(3)
C26 0.059(5) 0.040(5) 0.055(5) 0.003(4) -0.008(4) -0.019(4)
C27 0.030(4) 0.086(7) 0.061(5) -0.007(5) 0.008(4) -0.004(4)
C28 0.083(7) 0.054(6) 0.063(6) -0.002(5) -0.028(5) 0.013(5)
C29 0.088(7) 0.067(6) 0.038(4) 0.010(4) 0.001(4) -0.032(5)
C30 0.059(5) 0.061(6) 0.049(5) -0.009(4) -0.003(4) 0.007(4)
C31 0.031(5) 0.102(8) 0.070(6) 0.014(6) 0.012(4) 0.031(5)
C32 0.037(5) 0.093(7) 0.043(5) -0.020(5) 0.003(4) 0.021(5)
C33 0.036(5) 0.079(7) 0.046(5) 0.002(5) 0.003(4) 0.005(4)
C34 0.025(4) 0.090(7) 0.073(6) -0.011(6) 0.004(4) -0.003(4)
C35 0.021(4) 0.091(7) 0.050(5) -0.007(5) -0.001(4) -0.002(4)
C36 0.074(7) 0.096(8) 0.103(8) 0.031(7) 0.010(6) 0.050(6)
C37 0.074(7) 0.106(9) 0.087(7) -0.048(7) 0.016(6) 0.022(6)
C38 0.059(6) 0.161(11) 0.044(5) 0.009(6) 0.018(5) 0.009(6)
C39 0.056(6) 0.085(8) 0.133(10) -0.002(7) 0.002(6) -0.022(6)
C40 0.048(6) 0.177(12) 0.065(6) -0.047(7) -0.012(5) 0.003(7)
Al1 0.0388(12) 0.0339(12) 0.0373(12) -0.0021(10) 0.0038(9) 0.0020(10)
Cl1 0.0433(11) 0.0480(12) 0.0597(12) -0.0001(9) 0.0069(9) 0.0110(9)
Cl2 0.0704(14) 0.0587(14) 0.0589(13) -0.0209(11) -0.0092(11) -0.0015(11)
Cl3 0.0629(13) 0.0515(13) 0.0618(13) 0.0158(10) 0.0150(11) 0.0017(10)
O12 0.025(2) 0.034(3) 0.027(2) -0.001(2) -0.0002(19) -0.001(2)
O13 0.024(2) 0.050(3) 0.030(2) -0.008(2) -0.0039(19) -0.001(2)
O23 0.029(3) 0.046(3) 0.033(2) 0.001(2) 0.004(2) -0.004(2)
Ti1 0.0279(7) 0.0354(7) 0.0225(6) -0.0003(5) -0.0004(5) 0.0014(5)
Ti2 0.0239(7) 0.0372(8) 0.0241(7) -0.0011(5) -0.0009(5) -0.0012(5)
Ti3 0.0224(7) 0.0501(8) 0.0303(7) -0.0043(6) 0.0013(5) 0.0022(6)

loop_
_atom_type_symbol
_atom_type_description
_atom_type_scat_dispersion_real
_atom_type_scat_dispersion_imag
_atom_type_scat_source
C C 0.0033 0.0016 'International Tables Vol C Tables 4.2.6.8 and 6.1.1.4'
H H 0 0 'International Tables Vol C Tables 4.2.6.8 and 6.1.1.4'
Al Al 0.0645 0.0514 'International Tables Vol C Tables 4.2.6.8 and 6.1.1.4'
Cl Cl 0.1484 0.1585 'International Tables Vol C Tables 4.2.6.8 and 6.1.1.4'
O O 0.0106 0.006 'International Tables Vol C Tables 4.2.6.8 and 6.1.1.4'
Ti Ti 0.2776 0.4457 'International Tables Vol C Tables 4.2.6.8 and 6.1.1.4'

loop_
_exptl_crystal_face_index_h
_exptl_crystal_face_index_k
_exptl_crystal_face_index_l
_exptl_crystal_face_perp_dist
0 1 0 0.072
0 -1 0 0.021
13 1 -2 0.16
-7 1 1 0.142
0 0 1 0.035
0 0 -1 0.086

loop_
_geom_angle_atom_site_label_1
_geom_angle_atom_site_label_2
_geom_angle_atom_site_label_3
_geom_angle
_geom_angle_site_symmetry_1
_geom_angle_site_symmetry_3
_geom_angle_publ_flag
C2 C1 Ti1 131.4(5) . . ?
C2 C1 Ti2 130.2(5) . . ?
Ti1 C1 Ti2 87.6(3) . . ?
C2 C1 Ti3 124.4(5) . . ?
Ti1 C1 Ti3 83.7(3) . . ?
Ti2 C1 Ti3 83.0(3) . . ?
C15 C11 C12 109.1(6) . . ?
C15 C11 C16 125.6(8) . . ?
C12 C11 C16 125.0(8) . . ?
C15 C11 Ti1 71.4(4) . . ?
C12 C11 Ti1 73.5(4) . . ?
C16 C11 Ti1 125.7(5) . . ?
C11 C12 C13 106.4(6) . . ?
C11 C12 C17 127.4(8) . . ?
C13 C12 C17 124.9(8) . . ?
C11 C12 Ti1 72.5(4) . . ?
C13 C12 Ti1 70.2(4) . . ?
C17 C12 Ti1 132.5(5) . . ?
C14 C13 C12 109.0(6) . . ?
C14 C13 C18 125.9(7) . . ?
C12 C13 C18 125.0(7) . . ?
C14 C13 Ti1 72.7(4) . . ?
C12 C13 Ti1 75.2(4) . . ?
C18 C13 Ti1 121.3(5) . . ?
C13 C14 C15 108.0(6) . . ?
C13 C14 C19 123.6(7) . . ?
C15 C14 C19 128.3(7) . . ?
C13 C14 Ti1 72.9(4) . . ?
C15 C14 Ti1 73.1(4) . . ?
C19 C14 Ti1 122.3(5) . . ?
C11 C15 C14 107.4(6) . . ?
C11 C15 C20 125.7(7) . . ?
C14 C15 C20 126.8(7) . . ?
C11 C15 Ti1 74.4(4) . . ?
C14 C15 Ti1 71.9(4) . . ?
C20 C15 Ti1 122.1(5) . . ?
C25 C21 C22 107.6(6) . . ?
C25 C21 C26 128.6(7) . . ?
C22 C21 C26 122.6(6) . . ?
C25 C21 Ti2 71.8(4) . . ?
C22 C21 Ti2 72.4(4) . . ?
C26 C21 Ti2 130.8(5) . . ?
C23 C22 C21 109.1(6) . . ?
C23 C22 C27 125.7(7) . . ?
C21 C22 C27 125.0(7) . . ?
C23 C22 Ti2 73.1(4) . . ?
C21 C22 Ti2 73.0(4) . . ?
C27 C22 Ti2 123.9(5) . . ?
C22 C23 C24 107.4(7) . . ?
C22 C23 C28 126.2(7) . . ?
C24 C23 C28 125.8(7) . . ?
C22 C23 Ti2 72.9(4) . . ?
C24 C23 Ti2 71.3(4) . . ?
C28 C23 Ti2 127.8(5) . . ?
C23 C24 C25 108.2(6) . . ?
C23 C24 C29 125.3(8) . . ?
C25 C24 C29 126.5(7) . . ?
C23 C24 Ti2 73.8(4) . . ?
C25 C24 Ti2 73.1(4) . . ?
C29 C24 Ti2 120.9(5) . . ?
C21 C25 C24 107.7(6) . . ?
C21 C25 C30 127.3(7) . . ?
C24 C25 C30 124.6(6) . . ?
C21 C25 Ti2 73.7(4) . . ?
C24 C25 Ti2 71.9(4) . . ?
C30 C25 Ti2 125.3(5) . . ?
C35 C31 C32 107.5(8) . . ?
C35 C31 C36 126.9(9) . . ?
C32 C31 C36 125.3(10) . . ?
C35 C31 Ti3 70.8(5) . . ?
C32 C31 Ti3 73.3(4) . . ?
C36 C31 Ti3 125.5(6) . . ?
C33 C32 C31 108.4(8) . . ?
C33 C32 C37 126.7(8) . . ?
C31 C32 C37 124.4(10) . . ?
C33 C32 Ti3 70.9(5) . . ?
C31 C32 Ti3 72.5(4) . . ?
C37 C32 Ti3 128.3(6) . . ?
C32 C33 C34 108.1(7) . . ?
C32 C33 C38 126.4(9) . . ?
C34 C33 C38 125.4(9) . . ?
C32 C33 Ti3 75.4(4) . . ?
C34 C33 Ti3 70.4(4) . . ?
C38 C33 Ti3 122.3(6) . . ?
C35 C34 C33 107.9(8) . . ?
C35 C34 C39 125.2(9) . . ?
C33 C34 C39 126.8(9) . . ?
C35 C34 Ti3 74.2(5) . . ?
C33 C34 Ti3 74.4(4) . . ?
C39 C34 Ti3 116.1(6) . . ?
C31 C35 C34 108.1(7) . . ?
C31 C35 C40 124.2(9) . . ?
C34 C35 C40 127.7(10) . . ?
C31 C35 Ti3 75.0(4) . . ?
C34 C35 Ti3 70.7(4) . . ?
C40 C35 Ti3 121.2(5) . . ?
O12 Al1 Cl2 111.22(17) . . ?
O12 Al1 Cl3 107.76(17) . . ?
Cl2 Al1 Cl3 108.88(13) . . ?
O12 Al1 Cl1 109.25(17) . . ?
Cl2 Al1 Cl1 109.43(12) . . ?
Cl3 Al1 Cl1 110.28(12) . . ?
Al1 O12 Ti1 128.5(2) . . ?
Al1 O12 Ti2 122.2(2) . . ?
Ti1 O12 Ti2 95.73(18) . . ?
Ti1 O13 Ti3 101.8(2) . . ?
Ti2 O23 Ti3 101.9(2) . . ?
O13 Ti1 O12 100.57(19) . . ?
O13 Ti1 C1 87.8(2) . . ?
O12 Ti1 C1 88.1(2) . . ?
O13 Ti1 C14 103.4(2) . . ?
O12 Ti1 C14 117.1(2) . . ?
C1 Ti1 C14 149.1(3) . . ?
O13 Ti1 C13 95.4(2) . . ?
O12 Ti1 C13 150.7(2) . . ?
C1 Ti1 C13 117.1(3) . . ?
C14 Ti1 C13 34.4(3) . . ?
O13 Ti1 C15 136.7(2) . . ?
O12 Ti1 C15 94.7(2) . . ?
C1 Ti1 C15 133.3(3) . . ?
C14 Ti1 C15 35.0(2) . . ?
C13 Ti1 C15 57.5(2) . . ?
O13 Ti1 C11 152.0(2) . . ?
O12 Ti1 C11 106.3(2) . . ?
C1 Ti1 C11 100.7(3) . . ?
C14 Ti1 C11 57.1(2) . . ?
C13 Ti1 C11 56.9(2) . . ?
C15 Ti1 C11 34.1(2) . . ?
O13 Ti1 C12 120.0(2) . . ?
O12 Ti1 C12 139.4(2) . . ?
C1 Ti1 C12 92.1(3) . . ?
C14 Ti1 C12 57.3(2) . . ?
C13 Ti1 C12 34.6(3) . . ?
C15 Ti1 C12 57.2(2) . . ?
C11 Ti1 C12 34.0(3) . . ?
O13 Ti1 Ti3 39.40(13) . . ?
O12 Ti1 Ti3 90.17(12) . . ?
C1 Ti1 Ti3 49.23(19) . . ?
C14 Ti1 Ti3 139.86(18) . . ?
C13 Ti1 Ti3 117.25(19) . . ?
C15 Ti1 Ti3 174.56(17) . . ?
C11 Ti1 Ti3 145.93(19) . . ?
C12 Ti1 Ti3 119.83(19) . . ?
O13 Ti1 Ti2 89.95(14) . . ?
O12 Ti1 Ti2 42.18(12) . . ?
C1 Ti1 Ti2 46.64(19) . . ?
C14 Ti1 Ti2 158.11(19) . . ?
C13 Ti1 Ti2 162.7(2) . . ?
C15 Ti1 Ti2 126.34(17) . . ?
C11 Ti1 Ti2 115.32(17) . . ?
C12 Ti1 Ti2 129.88(19) . . ?
Ti3 Ti1 Ti2 59.09(4) . . ?
O23 Ti2 O12 102.95(19) . . ?
O23 Ti2 C1 87.1(2) . . ?
O12 Ti2 C1 87.2(2) . . ?
O23 Ti2 C24 93.3(2) . . ?
O12 Ti2 C24 137.9(2) . . ?
C1 Ti2 C24 132.8(3) . . ?
O23 Ti2 C25 103.6(2) . . ?
O12 Ti2 C25 152.9(2) . . ?
C1 Ti2 C25 99.2(3) . . ?
C24 Ti2 C25 35.0(3) . . ?
O23 Ti2 C22 149.7(2) . . ?
O12 Ti2 C22 96.2(2) . . ?
C1 Ti2 C22 117.3(3) . . ?
C24 Ti2 C22 57.3(2) . . ?
C25 Ti2 C22 57.4(2) . . ?
O23 Ti2 C23 117.0(2) . . ?
O12 Ti2 C23 104.6(2) . . ?
C1 Ti2 C23 148.8(3) . . ?
C24 Ti2 C23 34.9(2) . . ?
C25 Ti2 C23 57.9(2) . . ?
C22 Ti2 C23 34.0(2) . . ?
O23 Ti2 C21 137.2(2) . . ?
O12 Ti2 C21 119.7(2) . . ?
C1 Ti2 C21 91.7(3) . . ?
C24 Ti2 C21 57.6(2) . . ?
C25 Ti2 C21 34.5(2) . . ?
C22 Ti2 C21 34.5(2) . . ?
C23 Ti2 C21 57.3(2) . . ?
O23 Ti2 Ti3 39.17(14) . . ?
O12 Ti2 Ti3 90.11(12) . . ?
C1 Ti2 Ti3 49.14(19) . . ?
C24 Ti2 Ti3 124.31(18) . . ?
C25 Ti2 Ti3 114.04(17) . . ?
C22 Ti2 Ti3 164.92(19) . . ?
C23 Ti2 Ti3 155.47(19) . . ?
C21 Ti2 Ti3 131.19(17) . . ?
O23 Ti2 Ti1 91.22(14) . . ?
O12 Ti2 Ti1 42.09(12) . . ?
C1 Ti2 Ti1 45.79(18) . . ?
C24 Ti2 Ti1 175.15(19) . . ?
C25 Ti2 Ti1 141.74(17) . . ?
C22 Ti2 Ti1 118.41(17) . . ?
C23 Ti2 Ti1 142.82(19) . . ?
C21 Ti2 Ti1 117.69(16) . . ?
Ti3 Ti2 Ti1 59.11(4) . . ?
O23 Ti3 O13 107.0(2) . . ?
O23 Ti3 C1 85.6(2) . . ?
O13 Ti3 C1 85.1(2) . . ?
O23 Ti3 C34 103.2(3) . . ?
O13 Ti3 C34 110.4(3) . . ?
C1 Ti3 C34 158.4(3) . . ?
O23 Ti3 C35 138.1(3) . . ?
O13 Ti3 C35 91.3(2) . . ?
C1 Ti3 C35 134.3(3) . . ?
C34 Ti3 C35 35.1(3) . . ?
O23 Ti3 C33 90.1(2) . . ?
O13 Ti3 C33 145.3(2) . . ?
C1 Ti3 C33 127.0(3) . . ?
C34 Ti3 C33 35.2(3) . . ?
C35 Ti3 C33 57.8(3) . . ?
O23 Ti3 C31 145.1(3) . . ?
O13 Ti3 C31 107.1(3) . . ?
C1 Ti3 C31 104.3(3) . . ?
C34 Ti3 C31 57.6(3) . . ?
C35 Ti3 C31 34.2(3) . . ?
C33 Ti3 C31 57.0(3) . . ?
O23 Ti3 C32 111.5(2) . . ?
O13 Ti3 C32 141.2(2) . . ?
C1 Ti3 C32 101.3(3) . . ?
C34 Ti3 C32 57.2(3) . . ?
C35 Ti3 C32 56.9(3) . . ?
C33 Ti3 C32 33.7(3) . . ?
C31 Ti3 C32 34.2(3) . . ?
O23 Ti3 Ti2 38.89(13) . . ?
O13 Ti3 Ti2 91.90(13) . . ?
C1 Ti3 Ti2 47.89(18) . . ?
C34 Ti3 Ti2 141.6(2) . . ?
C35 Ti3 Ti2 176.3(2) . . ?
C33 Ti3 Ti2 118.6(2) . . ?
C31 Ti3 Ti2 145.6(3) . . ?
C32 Ti3 Ti2 120.8(2) . . ?
O23 Ti3 Ti1 93.44(14) . . ?
O13 Ti3 Ti1 38.78(13) . . ?
C1 Ti3 Ti1 47.08(18) . . ?
C34 Ti3 Ti1 148.9(2) . . ?
C35 Ti3 Ti1 121.9(2) . . ?
C33 Ti3 Ti1 172.7(2) . . ?
C31 Ti3 Ti1 118.0(2) . . ?
C32 Ti3 Ti1 139.1(3) . . ?
Ti2 Ti3 Ti1 61.79(4) . . ?

loop_
_geom_bond_atom_site_label_1
_geom_bond_atom_site_label_2
_geom_bond_distance
_geom_bond_site_symmetry_2
_geom_bond_publ_flag
C1 C2 1.501(10) . ?
C1 Ti1 2.108(7) . ?
C1 Ti2 2.138(7) . ?
C1 Ti3 2.180(7) . ?
C11 C15 1.420(10) . ?
C11 C12 1.430(11) . ?
C11 C16 1.511(11) . ?
C11 Ti1 2.437(7) . ?
C12 C13 1.439(11) . ?
C12 C17 1.495(12) . ?
C12 Ti1 2.450(7) . ?
C13 C14 1.408(10) . ?
C13 C18 1.517(11) . ?
C13 Ti1 2.384(7) . ?
C14 C15 1.437(10) . ?
C14 C19 1.537(10) . ?
C14 Ti1 2.382(6) . ?
C15 C20 1.512(10) . ?
C15 Ti1 2.399(6) . ?
C21 C25 1.430(10) . ?
C21 C22 1.437(10) . ?
C21 C26 1.518(10) . ?
C21 Ti2 2.424(7) . ?
C22 C23 1.414(10) . ?
C22 C27 1.524(10) . ?
C22 Ti2 2.416(7) . ?
C23 C24 1.441(10) . ?
C23 C28 1.498(11) . ?
C23 Ti2 2.418(7) . ?
C24 C25 1.439(11) . ?
C24 C29 1.513(10) . ?
C24 Ti2 2.385(6) . ?
C25 C30 1.510(10) . ?
C25 Ti2 2.399(7) . ?
C31 C35 1.422(13) . ?
C31 C32 1.436(12) . ?
C31 C36 1.518(13) . ?
C31 Ti3 2.440(8) . ?
C32 C33 1.406(12) . ?
C32 C37 1.531(13) . ?
C32 Ti3 2.450(8) . ?
C33 C34 1.430(12) . ?
C33 C38 1.508(12) . ?
C33 Ti3 2.393(8) . ?
C34 C35 1.424(12) . ?
C34 C39 1.515(13) . ?
C34 Ti3 2.340(8) . ?
C35 C40 1.516(12) . ?
C35 Ti3 2.385(7) . ?
Al1 O12 1.797(5) . ?
Al1 Cl2 2.137(3) . ?
Al1 Cl3 2.142(3) . ?
Al1 Cl1 2.156(3) . ?
O12 Ti1 1.979(4) . ?
O12 Ti2 1.983(4) . ?
O13 Ti1 1.831(4) . ?
O13 Ti3 1.855(4) . ?
O23 Ti2 1.836(4) . ?
O23 Ti3 1.847(4) . ?
Ti1 Ti3 2.8615(16) . ?
Ti1 Ti2 2.9384(17) . ?
Ti2 Ti3 2.8609(16) . ?

loop_
_platon_squeeze_void_nr
_platon_squeeze_void_average_x
_platon_squeeze_void_average_y
_platon_squeeze_void_average_z
_platon_squeeze_void_volume
_platon_squeeze_void_count_electrons
_platon_squeeze_void_content
1 0.000 0.500 1.000 217 50 ' '
2 0.500 1.000 0.500 217 51 ' '
